data_4062155
_journal_name_full Organometallics
_journal_year 2003
_chemical_formula_sum 'C30 H32 Cl2 N4 P Pd'
_chemical_formula_weight 656.87
_space_group_IT_number 2
_symmetry_cell_setting triclinic
_symmetry_space_group_name_Hall '-P 1'
_symmetry_space_group_name_H-M 'P -1'
_cell_angle_alpha 73.674(14)
_cell_angle_beta 87.098(13)
_cell_angle_gamma 85.621(14)
_cell_formula_units_Z 2
_cell_length_a 10.333(8)
_cell_length_b 11.302(8)
_cell_length_c 13.339(10)
_cell_measurement_temperature 293(2)
_cell_volume 1490.0(19)
_diffrn_ambient_temperature 293(2)
_exptl_crystal_density_diffrn 1.464
_cod_database_code 4062155

loop_
_symmetry_equiv_pos_as_xyz
'x, y, z'
'-x, -y, -z'

loop_
_atom_site_label
_atom_site_type_symbol
_atom_site_fract_x
_atom_site_fract_y
_atom_site_fract_z
_atom_site_U_iso_or_equiv
_atom_site_adp_type
_atom_site_occupancy
_atom_site_symmetry_multiplicity
_atom_site_calc_flag
_atom_site_refinement_flags
_atom_site_disorder_assembly
_atom_site_disorder_group
Pd1 Pd 0.67415(3) 0.62516(3) 0.70220(3) 0.02876(15) Uani 1 1 d . . .
Cl1 Cl 0.88834(13) 0.58367(12) 0.74600(11) 0.0467(3) Uani 1 1 d . . .
Cl2 Cl 0.69286(14) 0.48302(12) 0.60746(11) 0.0504(4) Uani 1 1 d . . .
P1 P 0.49668(11) 0.81929(10) 0.78668(8) 0.0255(3) Uani 1 1 d . . .
N1 N 0.6431(3) 0.7598(3) 0.7820(3) 0.0263(8) Uani 1 1 d . . .
N2 N 0.4816(4) 0.6557(3) 0.6754(3) 0.0303(9) Uani 1 1 d . . .
N3 N 0.2850(4) 0.7269(3) 0.7084(3) 0.0341(9) Uani 1 1 d . . .
C1 C 0.6645(6) 0.7093(6) 1.0901(4) 0.0583(16) Uani 1 1 d . . .
H1A H 0.5987 0.7735 1.0631 0.087 Uiso 1 1 calc R . .
H1B H 0.7266 0.7398 1.1263 0.087 Uiso 1 1 calc R . .
H1C H 0.6251 0.6402 1.1377 0.087 Uiso 1 1 calc R . .
C2 C 0.8397(6) 0.5646(6) 1.0419(5) 0.0645(17) Uani 1 1 d . . .
H2A H 0.8812 0.5393 0.9846 0.097 Uiso 1 1 calc R . .
H2B H 0.8010 0.4954 1.0898 0.097 Uiso 1 1 calc R . .
H2C H 0.9029 0.5948 1.0773 0.097 Uiso 1 1 calc R . .
C3 C 0.7331(5) 0.6685(5) 1.0000(4) 0.0397(12) Uani 1 1 d . . .
H3A H 0.6684 0.6344 0.9664 0.048 Uiso 1 1 calc R . .
C4 C 0.7798(6) 1.0938(5) 0.5766(5) 0.0552(15) Uani 1 1 d . . .
H4A H 0.7196 1.1349 0.6149 0.083 Uiso 1 1 calc R . .
H4B H 0.7549 1.1144 0.5050 0.083 Uiso 1 1 calc R . .
H4C H 0.8655 1.1198 0.5796 0.083 Uiso 1 1 calc R . .
C5 C 0.8744(6) 0.8878(5) 0.5631(4) 0.0492(14) Uani 1 1 d . . .
H5A H 0.8730 0.8000 0.5929 0.074 Uiso 1 1 calc R . .
H5B H 0.9603 0.9130 0.5663 0.074 Uiso 1 1 calc R . .
H5C H 0.8494 0.9091 0.4916 0.074 Uiso 1 1 calc R . .
C6 C 0.7789(5) 0.9537(5) 0.6248(4) 0.0387(12) Uani 1 1 d . . .
H6A H 0.6916 0.9291 0.6179 0.046 Uiso 1 1 calc R . .
C7 C 0.8100(4) 0.9124(4) 0.7400(4) 0.0329(11) Uani 1 1 d . . .
C8 C 0.9104(5) 0.9665(5) 0.7736(4) 0.0406(12) Uani 1 1 d . . .
H8A H 0.9530 1.0293 0.7262 0.049 Uiso 1 1 calc R . .
C9 C 0.9476(5) 0.9280(5) 0.8765(4) 0.0472(14) Uani 1 1 d . . .
H9A H 1.0133 0.9664 0.8980 0.057 Uiso 1 1 calc R . .
C10 C 0.8887(5) 0.8344(5) 0.9465(4) 0.0421(13) Uani 1 1 d . . .
H10A H 0.9156 0.8091 1.0152 0.051 Uiso 1 1 calc R . .
C11 C 0.7893(5) 0.7757(4) 0.9180(4) 0.0327(11) Uani 1 1 d . . .
C12 C 0.7472(4) 0.8177(4) 0.8145(3) 0.0294(10) Uani 1 1 d . . .
C13 C 0.4110(4) 0.7899(4) 0.9118(3) 0.0304(10) Uani 1 1 d . . .
C14 C 0.4007(5) 0.6657(4) 0.9680(4) 0.0403(12) Uani 1 1 d . . .
H14A H 0.4429 0.6036 0.9429 0.048 Uiso 1 1 calc R . .
C15 C 0.3288(6) 0.6355(5) 1.0596(4) 0.0524(15) Uani 1 1 d . . .
H15A H 0.3218 0.5528 1.0959 0.063 Uiso 1 1 calc R . .
C16 C 0.2669(6) 0.7258(6) 1.0987(4) 0.0553(15) Uani 1 1 d . . .
H16A H 0.2200 0.7046 1.1619 0.066 Uiso 1 1 calc R . .
C17 C 0.2749(6) 0.8491(6) 1.0429(4) 0.0533(15) Uani 1 1 d . . .
H17A H 0.2318 0.9105 1.0684 0.064 Uiso 1 1 calc R . .
C18 C 0.3463(5) 0.8814(5) 0.9500(4) 0.0397(12) Uani 1 1 d . . .
H18A H 0.3510 0.9641 0.9130 0.048 Uiso 1 1 calc R . .
C19 C 0.4739(5) 0.9819(4) 0.7231(3) 0.0295(10) Uani 1 1 d . . .
C20 C 0.5193(5) 1.0672(4) 0.7697(4) 0.0369(12) Uani 1 1 d . . .
H20A H 0.5560 1.0403 0.8352 0.044 Uiso 1 1 calc R . .
C21 C 0.5089(6) 1.1920(5) 0.7170(4) 0.0474(14) Uani 1 1 d . . .
H21A H 0.5389 1.2489 0.7475 0.057 Uiso 1 1 calc R . .
C22 C 0.4551(6) 1.2323(4) 0.6208(4) 0.0492(14) Uani 1 1 d . . .
H22A H 0.4471 1.3164 0.5868 0.059 Uiso 1 1 calc R . .
C23 C 0.4127(6) 1.1487(5) 0.5741(4) 0.0471(14) Uani 1 1 d . . .
H23A H 0.3774 1.1766 0.5082 0.057 Uiso 1 1 calc R . .
C24 C 0.4220(5) 1.0244(4) 0.6241(4) 0.0383(12) Uani 1 1 d . . .
H24A H 0.3936 0.9685 0.5918 0.046 Uiso 1 1 calc R . .
C25 C 0.4117(5) 0.7346(4) 0.7183(3) 0.0293(10) Uani 1 1 d . . .
C26 C 0.3940(6) 0.5962(5) 0.6375(4) 0.0449(13) Uani 1 1 d . . .
H26A H 0.4145 0.5351 0.6039 0.054 Uiso 1 1 calc R . .
C27 C 0.2727(5) 0.6399(5) 0.6565(4) 0.0439(13) Uani 1 1 d . . .
H27A H 0.1956 0.6156 0.6378 0.053 Uiso 1 1 calc R . .
C28 C 0.1753(5) 0.7949(5) 0.7473(5) 0.0487(14) Uani 1 1 d . . .
H28A H 0.2080 0.8508 0.7809 0.073 Uiso 1 1 calc R . .
H28B H 0.1233 0.7374 0.7967 0.073 Uiso 1 1 calc R . .
H28C H 0.1232 0.8406 0.6898 0.073 Uiso 1 1 calc R . .
C29 C 1.0540(12) 1.3638(9) 0.5977(10) 0.126(4) Uani 1 1 d . . .
C30 C 1.0984(13) 1.2597(14) 0.6808(10) 0.128(5) Uani 1 1 d . . .
N4 N 1.1344(12) 1.1698(12) 0.7469(9) 0.159(5) Uani 1 1 d . . .

loop_
_atom_site_aniso_label
_atom_site_aniso_U_11
_atom_site_aniso_U_22
_atom_site_aniso_U_33
_atom_site_aniso_U_23
_atom_site_aniso_U_13
_atom_site_aniso_U_12
Pd1 0.0365(2) 0.0259(2) 0.0256(2) -0.01106(15) 0.00375(15) -0.00162(14)
Cl1 0.0386(7) 0.0502(7) 0.0545(8) -0.0224(6) -0.0015(6) 0.0069(6)
Cl2 0.0610(9) 0.0463(7) 0.0549(8) -0.0340(7) 0.0050(7) -0.0014(6)
P1 0.0316(7) 0.0247(6) 0.0219(6) -0.0095(5) 0.0009(5) -0.0027(5)
N1 0.028(2) 0.0310(19) 0.0216(19) -0.0091(16) 0.0028(16) -0.0064(16)
N2 0.032(2) 0.031(2) 0.031(2) -0.0135(17) 0.0030(17) -0.0014(17)
N3 0.035(2) 0.035(2) 0.034(2) -0.0111(18) -0.0032(18) -0.0072(17)
C1 0.065(4) 0.080(4) 0.034(3) -0.021(3) -0.001(3) -0.006(3)
C2 0.065(4) 0.058(4) 0.062(4) -0.004(3) -0.009(3) 0.007(3)
C3 0.043(3) 0.048(3) 0.025(3) -0.006(2) -0.006(2) 0.000(2)
C4 0.055(4) 0.055(3) 0.049(4) -0.005(3) 0.007(3) -0.001(3)
C5 0.057(4) 0.056(3) 0.035(3) -0.015(3) 0.009(3) -0.007(3)
C6 0.036(3) 0.049(3) 0.032(3) -0.010(2) 0.008(2) -0.010(2)
C7 0.032(3) 0.036(2) 0.034(3) -0.016(2) 0.006(2) -0.005(2)
C8 0.034(3) 0.045(3) 0.047(3) -0.020(3) 0.006(2) -0.008(2)
C9 0.038(3) 0.058(3) 0.058(4) -0.034(3) -0.007(3) -0.008(3)
C10 0.044(3) 0.055(3) 0.033(3) -0.021(3) -0.008(2) 0.000(3)
C11 0.035(3) 0.039(3) 0.029(3) -0.019(2) -0.002(2) 0.005(2)
C12 0.032(3) 0.030(2) 0.031(3) -0.019(2) 0.000(2) 0.002(2)
C13 0.031(3) 0.035(3) 0.025(2) -0.010(2) 0.001(2) -0.002(2)
C14 0.049(3) 0.036(3) 0.032(3) -0.006(2) 0.005(2) 0.001(2)
C15 0.067(4) 0.048(3) 0.037(3) -0.004(3) 0.008(3) -0.010(3)
C16 0.059(4) 0.075(4) 0.030(3) -0.012(3) 0.017(3) -0.012(3)
C17 0.058(4) 0.067(4) 0.039(3) -0.027(3) 0.015(3) 0.004(3)
C18 0.049(3) 0.039(3) 0.033(3) -0.016(2) 0.006(2) 0.000(2)
C19 0.038(3) 0.026(2) 0.027(2) -0.0101(19) 0.005(2) -0.005(2)
C20 0.053(3) 0.033(3) 0.029(3) -0.015(2) 0.003(2) -0.008(2)
C21 0.068(4) 0.033(3) 0.046(3) -0.020(3) 0.013(3) -0.009(3)
C22 0.067(4) 0.023(2) 0.053(4) -0.005(2) 0.008(3) 0.000(2)
C23 0.063(4) 0.037(3) 0.034(3) 0.003(2) -0.007(3) -0.001(3)
C24 0.049(3) 0.034(3) 0.033(3) -0.011(2) -0.004(2) -0.005(2)
C25 0.036(3) 0.026(2) 0.026(2) -0.008(2) -0.001(2) -0.004(2)
C26 0.058(4) 0.037(3) 0.051(3) -0.026(3) -0.007(3) -0.012(3)
C27 0.047(3) 0.041(3) 0.051(3) -0.020(3) -0.012(3) -0.012(2)
C28 0.032(3) 0.052(3) 0.065(4) -0.022(3) -0.006(3) 0.002(2)
C29 0.156(10) 0.078(6) 0.136(9) -0.028(6) 0.028(8) 0.012(6)
C30 0.138(11) 0.177(13) 0.108(9) -0.087(9) 0.053(8) -0.111(11)
N4 0.161(10) 0.197(11) 0.131(9) -0.039(8) -0.002(8) -0.124(9)

loop_
_geom_bond_atom_site_label_1
_geom_bond_atom_site_label_2
_geom_bond_distance
_geom_bond_site_symmetry_2
_geom_bond_publ_flag
Pd1 N2 2.026(4) . ?
Pd1 N1 2.086(4) . ?
Pd1 Cl1 2.297(2) . ?
Pd1 Cl2 2.2987(17) . ?
P1 N1 1.614(4) . ?
P1 C25 1.795(4) . ?
P1 C19 1.798(5) . ?
P1 C13 1.807(5) . ?
N1 C12 1.445(6) . ?
N2 C25 1.338(5) . ?
N2 C26 1.363(6) . ?
N3 C25 1.335(6) . ?
N3 C27 1.368(6) . ?
N3 C28 1.475(6) . ?
C1 C3 1.529(7) . ?
C2 C3 1.549(7) . ?
C3 C11 1.517(7) . ?
C4 C6 1.533(7) . ?
C5 C6 1.534(7) . ?
C6 C7 1.519(7) . ?
C7 C8 1.397(7) . ?
C7 C12 1.413(7) . ?
C8 C9 1.383(8) . ?
C9 C10 1.359(8) . ?
C10 C11 1.387(7) . ?
C11 C12 1.408(6) . ?
C13 C18 1.389(6) . ?
C13 C14 1.402(7) . ?
C14 C15 1.369(7) . ?
C15 C16 1.375(8) . ?
C16 C17 1.389(8) . ?
C17 C18 1.382(7) . ?
C19 C24 1.392(7) . ?
C19 C20 1.405(6) . ?
C20 C21 1.386(7) . ?
C21 C22 1.367(8) . ?
C22 C23 1.376(8) . ?
C23 C24 1.374(7) . ?
C26 C27 1.350(8) . ?
C29 C30 1.435(18) . ?
C30 N4 1.192(17) . ?
